data_7020864
loop_
_publ_author_name
'Zeng, Cheng-Hui'
'Zhao, Fu-Li'
'Yang, Yang-Yi'
'Xie, Ming-Yuan'
'Ding, Xue-Mei'
'Hou, De-Jian'
'Ng, Seik Weng'

_publ_section_title
;
 Unusual method for phenolic hydroxyl bridged lanthanide CPs: Syntheses,
 characterization, one and two photon luminescence.
;
_journal_issue 6
_journal_name_full 'Dalton transactions (Cambridge, England : 2003)'
_journal_page_first 2052
_journal_page_last 2061
_journal_paper_doi 10.1039/c2dt32233a
_journal_volume 42
_journal_year 2013
_chemical_formula_sum 'C16 H13 Nd O7'
_chemical_formula_weight 461.50
_chemical_name_systematic
;
?
;
_space_group_IT_number 14
_symmetry_cell_setting monoclinic
_symmetry_space_group_name_Hall '-P 2ybc'
_symmetry_space_group_name_H-M 'P 1 21/c 1'
_atom_sites_solution_hydrogens geom
_atom_sites_solution_primary direct
_atom_sites_solution_secondary difmap
_audit_creation_method SHELXL-97
_cell_angle_alpha 90.00
_cell_angle_beta 91.995(6)
_cell_angle_gamma 90.00
_cell_formula_units_Z 4
_cell_length_a 16.7262(10)
_cell_length_b 8.7327(5)
_cell_length_c 10.9737(7)
_cell_measurement_temperature 100(2)
_cell_volume 1601.90(17)
_computing_cell_refinement 'CrysAlis PRO (Agilent, 2011)'
_computing_data_collection 'CrysAlis PRO (Agilent, 2011)'
_computing_data_reduction 'CrysAlis PRO (Agilent, 2011)'
_computing_molecular_graphics 'X-Seed (Barbour, 2001)'
_computing_publication_material 'publCIF (Westrip, 2010)'
_computing_structure_refinement 'SHELXL-97 (Sheldrick, 1997)'
_computing_structure_solution 'SHELXS-97 (Sheldrick, 1990)'
_diffrn_ambient_temperature 100(2)
_diffrn_measured_fraction_theta_full 0.969
_diffrn_measured_fraction_theta_max 0.969
_diffrn_measurement_device_type 'Agilent Technologies SuperNova Dual diffractometer with Atlas detector'
_diffrn_radiation_monochromator graphite
_diffrn_radiation_source 'fine-focus sealed tube'
_diffrn_radiation_type MoK\a
_diffrn_radiation_wavelength 0.71073
_diffrn_reflns_av_R_equivalents 0.0486
_diffrn_reflns_av_sigmaI/netI 0.0703
_diffrn_reflns_limit_h_max 20
_diffrn_reflns_limit_h_min -21
_diffrn_reflns_limit_k_max 11
_diffrn_reflns_limit_k_min -8
_diffrn_reflns_limit_l_max 14
_diffrn_reflns_limit_l_min -8
_diffrn_reflns_number 7704
_diffrn_reflns_theta_full 27.49
_diffrn_reflns_theta_max 27.49
_diffrn_reflns_theta_min 2.44
_exptl_absorpt_coefficient_mu 3.276
_exptl_absorpt_correction_T_max 0.7353
_exptl_absorpt_correction_T_min 0.5603
_exptl_absorpt_correction_type multi-scan
_exptl_crystal_colour 'Faint blue'
_exptl_crystal_density_diffrn 1.914
_exptl_crystal_density_method 'not measured'
_exptl_crystal_description Block
_exptl_crystal_F_000 900
_exptl_crystal_size_max 0.20
_exptl_crystal_size_mid 0.15
_exptl_crystal_size_min 0.10
_refine_diff_density_max 6.000
_refine_diff_density_min -1.599
_refine_diff_density_rms 0.330
_refine_ls_extinction_method none
_refine_ls_goodness_of_fit_ref 1.111
_refine_ls_hydrogen_treatment constr
_refine_ls_matrix_type full
_refine_ls_number_parameters 220
_refine_ls_number_reflns 3566
_refine_ls_number_restraints 0
_refine_ls_restrained_S_all 1.111
_refine_ls_R_factor_all 0.0806
_refine_ls_R_factor_gt 0.0680
_refine_ls_shift/su_max 0.001
_refine_ls_shift/su_mean 0.000
_refine_ls_structure_factor_coef Fsqd
_refine_ls_weighting_details 'calc w=1/[\s^2^(Fo^2^)+(0.0781P)^2^+52.8419P] where P=(Fo^2^+2Fc^2^)/3'
_refine_ls_weighting_scheme calc
_refine_ls_wR_factor_gt 0.1885
_refine_ls_wR_factor_ref 0.1959
_reflns_number_gt 2992
_reflns_number_total 3566
_reflns_threshold_expression >2sigma(I)
_cod_data_source_file c2dt32233a.txt
_cod_data_source_block 2
_cod_depositor_comments
;
The following automatic conversions were performed:

'_symmetry_cell_setting' value 'Monoclinic' changed to 'monoclinic'
according to /home/saulius/struct/CIF-dictionaries/cif_core.dic
dictionary named 'cif_core.dic' version 2.4.2 from 2011-04-26.

Automatic conversion script
Id: cif_fix_values 1891 2012-01-12 08:04:46Z andrius 
;
_cod_original_sg_symbol_H-M P21/C
_cod_database_code 7020864

loop_
_symmetry_equiv_pos_as_xyz
'x, y, z'
'x, -y+1/2, z+1/2'
'-x, -y, -z'
'-x, y-1/2, -z-1/2'

loop_
_atom_site_label
_atom_site_type_symbol
_atom_site_fract_x
_atom_site_fract_y
_atom_site_fract_z
_atom_site_U_iso_or_equiv
_atom_site_adp_type
_atom_site_occupancy
_atom_site_symmetry_multiplicity
_atom_site_calc_flag
_atom_site_refinement_flags
Nd1 Nd 0.46228(3) 1.06812(6) 0.65922(5) 0.0089(2) Uani 1 1 d .
O1 O 0.4365(5) 0.5461(8) 0.6766(7) 0.0143(15) Uani 1 1 d .
O2 O 0.4606(4) 0.7913(8) 0.7074(6) 0.0115(14) Uani 1 1 d .
O3 O 0.4305(4) 0.9358(8) 0.4761(7) 0.0126(15) Uani 1 1 d .
A3 O 0.4226(5) 1.2932(9) 0.5462(7) 0.0180(16) Uani 1 1 d .
O4 O 0.3691(4) 1.1685(9) 0.8159(7) 0.0161(16) Uani 1 1 d .
O5 O 0.3148(4) 1.0389(9) 0.6654(7) 0.0143(15) Uani 1 1 d .
O6 O 0.1661(5) 0.9708(10) 0.6499(8) 0.0192(17) Uani 1 1 d .
H6 H 0.2103 0.9852 0.6177 0.029 Uiso 1 1 calc R
C1 C 0.4226(6) 0.6853(12) 0.6480(9) 0.012(2) Uani 1 1 d .
C2 C 0.3604(6) 0.7198(12) 0.5534(10) 0.013(2) Uani 1 1 d .
C3 C 0.3652(6) 0.8453(12) 0.4744(9) 0.011(2) Uani 1 1 d .
C4 C 0.2998(6) 0.8796(13) 0.3956(9) 0.013(2) Uani 1 1 d .
H4 H 0.3038 0.9620 0.3397 0.016 Uiso 1 1 calc R
C5 C 0.2297(6) 0.7964(13) 0.3975(10) 0.016(2) Uani 1 1 d .
C6 C 0.2263(6) 0.6682(14) 0.4733(10) 0.016(2) Uani 1 1 d .
H6A H 0.1791 0.6078 0.4732 0.019 Uiso 1 1 calc R
C7 C 0.2911(6) 0.6286(12) 0.5482(9) 0.012(2) Uani 1 1 d .
H7 H 0.2888 0.5388 0.5967 0.015 Uiso 1 1 calc R
C8 C 0.1581(6) 0.8449(15) 0.3203(11) 0.021(2) Uani 1 1 d .
H8A H 0.1277 0.9222 0.3641 0.031 Uiso 1 1 calc R
H8B H 0.1239 0.7558 0.3031 0.031 Uiso 1 1 calc R
H8C H 0.1759 0.8882 0.2435 0.031 Uiso 1 1 calc R
C9 C 0.3076(6) 1.1147(12) 0.7620(10) 0.013(2) Uani 1 1 d .
C10 C 0.2255(6) 1.1380(13) 0.8051(10) 0.015(2) Uani 1 1 d .
C11 C 0.1594(6) 1.0654(12) 0.7446(11) 0.015(2) Uani 1 1 d .
C12 C 0.0831(7) 1.0862(13) 0.7906(11) 0.020(2) Uani 1 1 d .
H12 H 0.0383 1.0392 0.7503 0.024 Uiso 1 1 calc R
C13 C 0.0718(7) 1.1731(14) 0.8925(10) 0.019(2) Uani 1 1 d .
C14 C 0.1377(7) 1.2449(14) 0.9514(10) 0.020(2) Uani 1 1 d .
H14 H 0.1298 1.3059 1.0217 0.024 Uiso 1 1 calc R
C15 C 0.2131(7) 1.2279(13) 0.9088(10) 0.018(2) Uani 1 1 d .
H15 H 0.2571 1.2770 0.9494 0.022 Uiso 1 1 calc R
C16 C -0.0101(7) 1.1928(17) 0.9430(12) 0.028(3) Uani 1 1 d .
H16A H -0.0474 1.1208 0.9027 0.041 Uiso 1 1 calc R
H16B H -0.0287 1.2979 0.9283 0.041 Uiso 1 1 calc R
H16C H -0.0076 1.1725 1.0309 0.041 Uiso 1 1 calc R

loop_
_atom_site_aniso_label
_atom_site_aniso_U_11
_atom_site_aniso_U_22
_atom_site_aniso_U_33
_atom_site_aniso_U_23
_atom_site_aniso_U_13
_atom_site_aniso_U_12
Nd1 0.0126(3) 0.0074(3) 0.0065(3) -0.0003(2) -0.00015(19) -0.0001(2)
O1 0.027(4) 0.007(3) 0.009(3) 0.004(3) -0.002(3) 0.003(3)
O2 0.016(3) 0.011(3) 0.008(3) 0.000(3) 0.000(3) 0.001(3)
O3 0.015(4) 0.011(3) 0.012(4) -0.001(3) 0.000(3) 0.000(3)
A3 0.026(4) 0.009(3) 0.018(4) -0.002(3) -0.006(3) 0.005(3)
O4 0.017(4) 0.021(4) 0.011(4) -0.005(3) 0.001(3) -0.004(3)
O5 0.014(3) 0.018(4) 0.011(4) -0.002(3) 0.002(3) -0.005(3)
O6 0.016(4) 0.023(4) 0.019(4) -0.005(3) 0.003(3) -0.002(3)
C1 0.016(5) 0.015(5) 0.006(4) -0.002(4) 0.004(4) -0.002(4)
C2 0.011(5) 0.016(5) 0.013(5) -0.009(4) -0.004(4) -0.002(4)
C3 0.011(4) 0.012(5) 0.012(5) -0.003(4) -0.007(4) -0.002(4)
C4 0.015(5) 0.017(5) 0.007(5) 0.000(4) -0.004(4) 0.005(4)
C5 0.011(5) 0.017(5) 0.018(5) -0.005(5) 0.004(4) 0.001(4)
C6 0.013(5) 0.024(6) 0.012(5) -0.001(4) 0.001(4) -0.005(4)
C7 0.015(5) 0.012(5) 0.009(5) -0.004(4) 0.006(4) -0.001(4)
C8 0.013(5) 0.027(6) 0.021(6) -0.001(5) -0.002(4) 0.003(5)
C9 0.016(5) 0.012(5) 0.011(5) 0.001(4) 0.001(4) 0.000(4)
C10 0.014(5) 0.015(5) 0.016(5) 0.005(4) 0.007(4) 0.004(4)
C11 0.016(5) 0.010(5) 0.019(5) 0.006(4) 0.001(4) 0.000(4)
C12 0.014(5) 0.021(6) 0.025(6) 0.003(5) -0.004(4) -0.003(4)
C13 0.018(5) 0.025(6) 0.016(5) 0.002(5) 0.000(4) 0.004(5)
C14 0.025(6) 0.024(6) 0.011(5) 0.000(5) 0.005(4) 0.005(5)
C15 0.024(6) 0.018(5) 0.014(5) 0.002(4) 0.001(4) 0.001(5)
C16 0.020(6) 0.040(7) 0.024(6) 0.004(6) 0.007(5) 0.004(6)

loop_
_atom_type_symbol
_atom_type_description
_atom_type_scat_dispersion_real
_atom_type_scat_dispersion_imag
_atom_type_scat_source
C C 0.0033 0.0016 'International Tables Vol C Tables 4.2.6.8 and 6.1.1.4'
H H 0.0000 0.0000 'International Tables Vol C Tables 4.2.6.8 and 6.1.1.4'
O O 0.0106 0.0060 'International Tables Vol C Tables 4.2.6.8 and 6.1.1.4'
Nd Nd -0.1943 3.0179 'International Tables Vol C Tables 4.2.6.8 and 6.1.1.4'

loop_
_geom_angle_atom_site_label_1
_geom_angle_atom_site_label_2
_geom_angle_atom_site_label_3
_geom_angle
_geom_angle_site_symmetry_1
_geom_angle_site_symmetry_3
O3 Nd1 O3 67.2(3) . 3_676
O3 Nd1 A3 84.9(3) . .
O3 Nd1 A3 83.7(3) 3_676 .
O3 Nd1 O1 136.1(3) . 4_667
O3 Nd1 O1 86.6(3) 3_676 4_667
A3 Nd1 O1 128.2(3) . 4_667
O3 Nd1 O2 72.5(2) . .
O3 Nd1 O2 97.7(2) 3_676 .
A3 Nd1 O2 154.6(2) . .
O1 Nd1 O2 77.2(2) 4_667 .
O3 Nd1 O5 77.2(3) . .
O3 Nd1 O5 142.2(2) 3_676 .
A3 Nd1 O5 80.9(3) . .
O1 Nd1 O5 129.6(3) 4_667 .
O2 Nd1 O5 82.8(2) . .
O3 Nd1 O4 128.7(2) . .
O3 Nd1 O4 159.0(3) 3_676 .
A3 Nd1 O4 84.3(3) . .
O1 Nd1 O4 87.3(3) 4_667 .
O2 Nd1 O4 100.5(2) . .
O5 Nd1 O4 51.6(2) . .
O3 Nd1 O2 153.1(2) . 4_667
O3 Nd1 O2 89.6(2) 3_676 4_667
A3 Nd1 O2 79.0(2) . 4_667
O1 Nd1 O2 50.0(2) 4_667 4_667
O2 Nd1 O2 126.20(10) . 4_667
O5 Nd1 O2 120.6(2) . 4_667
O4 Nd1 O2 71.2(2) . 4_667
O3 Nd1 C1 152.8(3) . 4_667
O3 Nd1 C1 88.0(3) 3_676 4_667
A3 Nd1 C1 104.1(3) . 4_667
O1 Nd1 C1 24.6(3) 4_667 4_667
O2 Nd1 C1 101.2(3) . 4_667
O5 Nd1 C1 129.2(3) . 4_667
O4 Nd1 C1 78.3(3) . 4_667
O2 Nd1 C1 25.5(3) 4_667 4_667
O3 Nd1 Nd1 33.64(18) . 3_676
O3 Nd1 Nd1 33.55(18) 3_676 3_676
A3 Nd1 Nd1 83.14(19) . 3_676
O1 Nd1 Nd1 113.33(19) 4_667 3_676
O2 Nd1 Nd1 84.31(17) . 3_676
O5 Nd1 Nd1 110.00(17) . 3_676
O4 Nd1 Nd1 159.32(17) . 3_676
O2 Nd1 Nd1 122.03(15) 4_667 3_676
C1 Nd1 Nd1 120.81(19) 4_667 3_676
C1 O1 Nd1 102.9(6) . 4_657
C1 O2 Nd1 127.1(6) . .
C1 O2 Nd1 88.5(6) . 4_657
Nd1 O2 Nd1 143.4(3) . 4_657
C3 O3 Nd1 117.2(6) . .
C3 O3 Nd1 127.9(6) . 3_676
Nd1 O3 Nd1 112.8(3) . 3_676
C9 O4 Nd1 93.7(6) . .
C9 O5 Nd1 95.3(6) . .
C11 O6 H6 109.5 . .
O1 C1 O2 118.6(9) . .
O1 C1 C2 119.1(9) . .
O2 C1 C2 122.3(9) . .
O1 C1 Nd1 52.6(5) . 4_657
O2 C1 Nd1 66.0(5) . 4_657
C2 C1 Nd1 171.3(7) . 4_657
C7 C2 C3 118.9(9) . .
C7 C2 C1 118.3(10) . .
C3 C2 C1 122.7(9) . .
O3 C3 C4 119.8(9) . .
O3 C3 C2 120.9(8) . .
C4 C3 C2 119.2(9) . .
C5 C4 C3 121.5(10) . .
C5 C4 H4 119.2 . .
C3 C4 H4 119.2 . .
C4 C5 C6 118.9(10) . .
C4 C5 C8 120.3(10) . .
C6 C5 C8 120.8(10) . .
C7 C6 C5 120.5(10) . .
C7 C6 H6A 119.8 . .
C5 C6 H6A 119.8 . .
C6 C7 C2 120.8(10) . .
C6 C7 H7 119.6 . .
C2 C7 H7 119.6 . .
C5 C8 H8A 109.5 . .
C5 C8 H8B 109.5 . .
H8A C8 H8B 109.5 . .
C5 C8 H8C 109.5 . .
H8A C8 H8C 109.5 . .
H8B C8 H8C 109.5 . .
O4 C9 O5 119.4(10) . .
O4 C9 C10 123.3(10) . .
O5 C9 C10 117.3(9) . .
C15 C10 C11 119.6(10) . .
C15 C10 C9 120.1(10) . .
C11 C10 C9 120.3(10) . .
O6 C11 C12 117.5(10) . .
O6 C11 C10 123.7(10) . .
C12 C11 C10 118.6(11) . .
C13 C12 C11 121.3(11) . .
C13 C12 H12 119.4 . .
C11 C12 H12 119.4 . .
C12 C13 C14 119.6(10) . .
C12 C13 C16 121.1(11) . .
C14 C13 C16 119.3(11) . .
C15 C14 C13 120.8(11) . .
C15 C14 H14 119.6 . .
C13 C14 H14 119.6 . .
C14 C15 C10 120.1(11) . .
C14 C15 H15 119.9 . .
C10 C15 H15 119.9 . .
C13 C16 H16A 109.5 . .
C13 C16 H16B 109.5 . .
H16A C16 H16B 109.5 . .
C13 C16 H16C 109.5 . .
H16A C16 H16C 109.5 . .
H16B C16 H16C 109.5 . .

loop_
_geom_bond_atom_site_label_1
_geom_bond_atom_site_label_2
_geom_bond_distance
_geom_bond_site_symmetry_2
Nd1 O3 2.362(7) .
Nd1 O3 2.368(7) 3_676
Nd1 A3 2.406(8) .
Nd1 O1 2.437(7) 4_667
Nd1 O2 2.475(7) .
Nd1 O5 2.483(7) .
Nd1 O4 2.518(7) .
Nd1 O2 2.734(7) 4_667
Nd1 C1 2.991(10) 4_667
Nd1 Nd1 3.9403(11) 3_676
O1 C1 1.275(13) .
O1 Nd1 2.437(7) 4_657
O2 C1 1.287(13) .
O2 Nd1 2.734(7) 4_657
O3 C3 1.348(12) .
O3 Nd1 2.368(7) 3_676
O4 C9 1.259(13) .
O5 C9 1.260(13) .
O6 C11 1.335(14) .
O6 H6 0.8400 .
C1 C2 1.475(14) .
C1 Nd1 2.991(10) 4_657
C2 C7 1.406(14) .
C2 C3 1.401(15) .
C3 C4 1.404(13) .
C4 C5 1.379(15) .
C4 H4 0.9500 .
C5 C6 1.397(16) .
C5 C8 1.504(15) .
C6 C7 1.381(15) .
C6 H6A 0.9500 .
C7 H7 0.9500 .
C8 H8A 0.9800 .
C8 H8B 0.9800 .
C8 H8C 0.9800 .
C9 C10 1.481(14) .
C10 C15 1.403(16) .
C10 C11 1.420(15) .
C11 C12 1.400(16) .
C12 C13 1.370(17) .
C12 H12 0.9500 .
C13 C14 1.405(16) .
C13 C16 1.506(16) .
C14 C15 1.369(16) .
C14 H14 0.9500 .
C15 H15 0.9500 .
C16 H16A 0.9800 .
C16 H16B 0.9800 .
C16 H16C 0.9800 .

loop_
_geom_hbond_atom_site_label_D
_geom_hbond_atom_site_label_H
_geom_hbond_atom_site_label_A
_geom_hbond_distance_DH
_geom_hbond_distance_HA
_geom_hbond_distance_DA
_geom_hbond_angle_DHA
O6 H6 O5 0.84 1.87 2.558(10) 138.5

loop_
_geom_torsion_atom_site_label_1
_geom_torsion_atom_site_label_2
_geom_torsion_atom_site_label_3
_geom_torsion_atom_site_label_4
_geom_torsion
_geom_torsion_site_symmetry_1
_geom_torsion_site_symmetry_4
O3 Nd1 O2 C1 -24.2(8) . .
O3 Nd1 O2 C1 -87.3(8) 3_676 .
A3 Nd1 O2 C1 4.2(11) . .
O1 Nd1 O2 C1 -172.0(8) 4_667 .
O5 Nd1 O2 C1 54.5(8) . .
O4 Nd1 O2 C1 103.2(8) . .
O2 Nd1 O2 C1 177.5(8) 4_667 .
C1 Nd1 O2 C1 -176.8(6) 4_667 .
Nd1 Nd1 O2 C1 -56.5(8) 3_676 .
O3 Nd1 O2 Nd1 139.8(6) . 4_657
O3 Nd1 O2 Nd1 76.7(5) 3_676 4_657
A3 Nd1 O2 Nd1 168.3(5) . 4_657
O1 Nd1 O2 Nd1 -8.0(5) 4_667 4_657
O5 Nd1 O2 Nd1 -141.4(5) . 4_657
O4 Nd1 O2 Nd1 -92.7(5) . 4_657
O2 Nd1 O2 Nd1 -18.4(4) 4_667 4_657
C1 Nd1 O2 Nd1 -12.8(5) 4_667 4_657
Nd1 Nd1 O2 Nd1 107.6(5) 3_676 4_657
O3 Nd1 O3 C3 164.7(8) 3_676 .
A3 Nd1 O3 C3 -110.0(7) . .
O1 Nd1 O3 C3 106.7(7) 4_667 .
O2 Nd1 O3 C3 58.1(6) . .
O5 Nd1 O3 C3 -28.3(6) . .
O4 Nd1 O3 C3 -31.5(8) . .
O2 Nd1 O3 C3 -163.3(6) 4_667 .
C1 Nd1 O3 C3 138.7(7) 4_667 .
Nd1 Nd1 O3 C3 164.7(8) 3_676 .
O3 Nd1 O3 Nd1 0.0 3_676 3_676
A3 Nd1 O3 Nd1 85.3(3) . 3_676
O1 Nd1 O3 Nd1 -58.0(5) 4_667 3_676
O2 Nd1 O3 Nd1 -106.6(3) . 3_676
O5 Nd1 O3 Nd1 167.0(4) . 3_676
O4 Nd1 O3 Nd1 163.8(3) . 3_676
O2 Nd1 O3 Nd1 32.0(7) 4_667 3_676
C1 Nd1 O3 Nd1 -26.0(7) 4_667 3_676
O3 Nd1 O4 C9 3.3(8) . .
O3 Nd1 O4 C9 137.5(8) 3_676 .
A3 Nd1 O4 C9 82.1(6) . .
O1 Nd1 O4 C9 -149.1(6) 4_667 .
O2 Nd1 O4 C9 -72.7(6) . .
O5 Nd1 O4 C9 -0.7(6) . .
O2 Nd1 O4 C9 162.4(7) 4_667 .
C1 Nd1 O4 C9 -172.2(7) 4_667 .
Nd1 Nd1 O4 C9 29.2(10) 3_676 .
O3 Nd1 O5 C9 -176.1(7) . .
O3 Nd1 O5 C9 -156.3(6) 3_676 .
A3 Nd1 O5 C9 -89.2(6) . .
O1 Nd1 O5 C9 43.6(7) 4_667 .
O2 Nd1 O5 C9 110.3(6) . .
O4 Nd1 O5 C9 0.7(6) . .
O2 Nd1 O5 C9 -17.8(7) 4_667 .
C1 Nd1 O5 C9 11.6(8) 4_667 .
Nd1 Nd1 O5 C9 -168.4(6) 3_676 .
Nd1 O1 C1 O2 -0.7(10) 4_657 .
Nd1 O1 C1 C2 -177.2(8) 4_657 .
Nd1 O2 C1 O1 171.2(7) . .
Nd1 O2 C1 O1 0.6(9) 4_657 .
Nd1 O2 C1 C2 -12.4(13) . .
Nd1 O2 C1 C2 177.0(9) 4_657 .
Nd1 O2 C1 Nd1 170.6(7) . 4_657
O1 C1 C2 C7 36.7(14) . .
O2 C1 C2 C7 -139.6(10) . .
Nd1 C1 C2 C7 22(5) 4_657 .
O1 C1 C2 C3 -147.7(10) . .
O2 C1 C2 C3 35.9(15) . .
Nd1 C1 C2 C3 -162(4) 4_657 .
Nd1 O3 C3 C4 116.1(9) . .
Nd1 O3 C3 C4 -81.8(11) 3_676 .
Nd1 O3 C3 C2 -61.6(11) . .
Nd1 O3 C3 C2 100.4(10) 3_676 .
C7 C2 C3 O3 -180.0(9) . .
C1 C2 C3 O3 4.5(16) . .
C7 C2 C3 C4 2.3(15) . .
C1 C2 C3 C4 -173.3(10) . .
O3 C3 C4 C5 -175.2(10) . .
C2 C3 C4 C5 2.6(16) . .
C3 C4 C5 C6 -4.9(16) . .
C3 C4 C5 C8 174.3(10) . .
C4 C5 C6 C7 2.3(16) . .
C8 C5 C6 C7 -176.9(10) . .
C5 C6 C7 C2 2.6(16) . .
C3 C2 C7 C6 -4.9(15) . .
C1 C2 C7 C6 170.9(10) . .
Nd1 O4 C9 O5 1.3(10) . .
Nd1 O4 C9 C10 -177.4(9) . .
Nd1 O5 C9 O4 -1.3(11) . .
Nd1 O5 C9 C10 177.5(8) . .
O4 C9 C10 C15 2.0(16) . .
O5 C9 C10 C15 -176.8(10) . .
O4 C9 C10 C11 -175.7(10) . .
O5 C9 C10 C11 5.5(15) . .
C15 C10 C11 O6 -176.0(10) . .
C9 C10 C11 O6 1.8(16) . .
C15 C10 C11 C12 0.2(16) . .
C9 C10 C11 C12 177.9(10) . .
O6 C11 C12 C13 175.6(10) . .
C10 C11 C12 C13 -0.8(17) . .
C11 C12 C13 C14 1.0(18) . .
C11 C12 C13 C16 -178.8(11) . .
C12 C13 C14 C15 -0.6(18) . .
C16 C13 C14 C15 179.2(11) . .
C13 C14 C15 C10 0.0(17) . .
C11 C10 C15 C14 0.2(16) . .
C9 C10 C15 C14 -177.5(10) . .
